data_2221136
loop_
_publ_author_name
'Booth, K. Victoria'
'Jenkinson, Sarah F.'
'Fleet, George W. J.'
'Watkin, David J.'

_publ_section_title 2-Deoxy-2,3-<i>O</i>-isopropylidene-2,4-di-<i>C</i>-methyl-\b-<small>L</small>-arabinose
_journal_coeditor_code LH2774
_journal_issue 3
_journal_name_full 'Acta Crystallographica Section E'
_journal_page_first o570
_journal_paper_doi 10.1107/S1600536809005777
_journal_volume 65
_journal_year 2009
_chemical_formula_iupac 'C10 H18 O4'
_chemical_formula_moiety 'C10 H18 O4'
_chemical_formula_sum 'C10 H18 O4'
_chemical_formula_weight 202.25
_chemical_name_systematic
;
2-Deoxy-2,3-<i>O</i>-isopropylidene-2,4-di-<i>C</i>-methyl-\b-L-arabinose
;
_space_group_IT_number 4
_symmetry_cell_setting monoclinic
_symmetry_space_group_name_Hall 'P 2yb'
_symmetry_space_group_name_H-M 'P 1 21 1'
_atom_sites_solution_hydrogens geom
_atom_sites_solution_primary direct
_cell_angle_alpha 90
_cell_angle_beta 102.596(2)
_cell_angle_gamma 90
_cell_formula_units_Z 2
_cell_length_a 6.0641(3)
_cell_length_b 13.4016(7)
_cell_length_c 6.8287(3)
_cell_measurement_reflns_used 1185
_cell_measurement_temperature 150
_cell_measurement_theta_max 27
_cell_measurement_theta_min 5
_cell_volume 541.60(5)
_computing_cell_refinement 'DENZO/SCALEPACK (Otwinowski & Minor, 1997)'
_computing_data_collection 'COLLECT (Nonius, 2001).'
_computing_data_reduction 'DENZO/SCALEPACK (Otwinowski & Minor, 1997'
_computing_molecular_graphics 'CAMERON (Watkin <i>et al.</i>,  1996)'
_computing_publication_material 'CRYSTALS (Betteridge <i>et al.</i>,  2003'
_computing_structure_refinement 'CRYSTALS (Betteridge <i>et al.</i>,  2003)'
_computing_structure_solution 'SIR92 (Altomare <i>et al.</i>,  1994)'
_diffrn_ambient_temperature 150
_diffrn_measured_fraction_theta_full 0.982
_diffrn_measured_fraction_theta_max 0.982
_diffrn_measurement_device Area
_diffrn_measurement_device_type 'Nonius KappaCCD'
_diffrn_measurement_method \w
_diffrn_radiation_monochromator graphite
_diffrn_radiation_type 'Mo K\a'
_diffrn_radiation_wavelength 0.71073
_diffrn_reflns_av_R_equivalents 0.036
_diffrn_reflns_limit_h_max 7
_diffrn_reflns_limit_h_min -7
_diffrn_reflns_limit_k_max 17
_diffrn_reflns_limit_k_min -13
_diffrn_reflns_limit_l_max 8
_diffrn_reflns_limit_l_min -8
_diffrn_reflns_number 5025
_diffrn_reflns_theta_full 26.905
_diffrn_reflns_theta_max 27.454
_diffrn_reflns_theta_min 5.496
_diffrn_standards_number 0
_exptl_absorpt_coefficient_mu 0.095
_exptl_absorpt_correction_T_max 0.98
_exptl_absorpt_correction_T_min 0.89
_exptl_absorpt_correction_type multi-scan
_exptl_absorpt_process_details '(DENZO/SCALEPACK; Otwinowski & Minor, 1997)'
_exptl_crystal_colour colourless
_exptl_crystal_density_diffrn 1.240
_exptl_crystal_density_method 'not measured'
_exptl_crystal_description plate
_exptl_crystal_F_000 220
_exptl_crystal_size_max 0.50
_exptl_crystal_size_mid 0.20
_exptl_crystal_size_min 0.20
_refine_diff_density_max 0.16
_refine_diff_density_min -0.16
_refine_ls_extinction_method None
_refine_ls_goodness_of_fit_ref 0.9770
_refine_ls_hydrogen_treatment constr
_refine_ls_matrix_type full
_refine_ls_number_parameters 127
_refine_ls_number_reflns 1266
_refine_ls_number_restraints 1
_refine_ls_R_factor_all 0.0335
_refine_ls_R_factor_gt 0.0302
_refine_ls_shift/su_max 0.000076
_refine_ls_structure_factor_coef Fsqd
_refine_ls_weighting_details
;
Method= Modified Sheldrick
w=1/[\s^2^(F^2^) + (0.03P)^2^ + 0.12P], where P=[max(Fo^2^,0) + 2Fc^2^]/3
;
_refine_ls_weighting_scheme calc
_refine_ls_wR_factor_all 0.0726
_refine_ls_wR_factor_gt 0.0704
_refine_ls_wR_factor_ref 0.0726
_reflns_number_gt 1183
_reflns_number_total 1266
_reflns_threshold_expression I>2\s(I)
_cod_data_source_file lh2774.cif
_cod_data_source_block I
_cod_depositor_comments
;
The following automatic conversions were performed:
'_symmetry_cell_setting' value 'Monoclinic' changed to 'monoclinic'
according to '/home/saulius/struct/CIF-dictionaries/cif_core.dic'
dictionary named 'cif_core.dic' version 2.4.1 from 2010-06-29.

Automatic conversion script
Id: cif_fix_enum 1527 2010-12-29 10:47:43Z saulius 

The following automatic conversions were performed:

'_symmetry_cell_setting' value 'Monoclinic' changed to 'monoclinic'
according to /home/saulius/struct/CIF-dictionaries/cif_core.dic
dictionary named 'cif_core.dic' version 2.4.1 from 2010-06-29.

Automatic conversion script
Id: cif_fix_values 1715 2011-07-08 13:25:40Z adriana 
;
_cod_original_sg_symbol_H-M 'P 21'
_cod_database_code 2221136
_cod_database_fobs_code 2221136

loop_
_symmetry_equiv_pos_as_xyz
x,y,z
-x,y+1/2,-z

loop_
_atom_site_type_symbol
_atom_site_label
_atom_site_fract_x
_atom_site_fract_y
_atom_site_fract_z
_atom_site_U_iso_or_equiv
_atom_site_adp_type
_atom_site_occupancy
_atom_site_disorder_assembly
_atom_site_disorder_group
O O1 0.3944(2) 0.39582(13) 0.04435(17) 0.0245 Uani 1.0000 . .
C C2 0.4077(3) 0.39975(17) 0.2596(2) 0.0228 Uani 1.0000 . .
O O3 0.3257(2) 0.30533(13) 0.30874(17) 0.0224 Uani 1.0000 . .
C C4 0.1684(3) 0.27174(16) 0.1342(2) 0.0195 Uani 1.0000 . .
C C5 0.2816(3) 0.30472(16) -0.0350(2) 0.0213 Uani 1.0000 . .
C C6 0.1137(3) 0.32628(18) -0.2291(3) 0.0299 Uani 1.0000 . .
C C7 0.4647(3) 0.23026(16) -0.0612(3) 0.0275 Uani 1.0000 . .
O O8 0.3798(2) 0.13095(14) -0.0775(2) 0.0287 Uani 1.0000 . .
C C9 0.3274(3) 0.10066(16) 0.1088(3) 0.0255 Uani 1.0000 . .
C C10 0.1251(3) 0.15996(16) 0.1439(3) 0.0220 Uani 1.0000 . .
C C11 0.0585(3) 0.13084(17) 0.3391(3) 0.0294 Uani 1.0000 . .
O O12 0.2706(2) 0.00005(14) 0.0917(2) 0.0322 Uani 1.0000 . .
C C13 0.2595(3) 0.48536(17) 0.3003(3) 0.0298 Uani 1.0000 . .
C C14 0.6502(3) 0.41048(18) 0.3718(3) 0.0312 Uani 1.0000 . .
H H41 0.0240 0.3081 0.1185 0.0230 Uiso 1.0000 . .
H H63 0.0358 0.2638 -0.2803 0.0479 Uiso 1.0000 . .
H H62 0.1938 0.3530 -0.3250 0.0474 Uiso 1.0000 . .
H H61 0.0028 0.3745 -0.2037 0.0467 Uiso 1.0000 . .
H H71 0.5148 0.2448 -0.1837 0.0319 Uiso 1.0000 . .
H H72 0.5917 0.2377 0.0580 0.0331 Uiso 1.0000 . .
H H91 0.4639 0.1091 0.2207 0.0329 Uiso 1.0000 . .
H H101 0.0017 0.1448 0.0295 0.0264 Uiso 1.0000 . .
H H111 0.0082 0.0613 0.3332 0.0474 Uiso 1.0000 . .
H H112 0.1891 0.1410 0.4520 0.0465 Uiso 1.0000 . .
H H113 -0.0662 0.1730 0.3609 0.0474 Uiso 1.0000 . .
H H132 0.2647 0.4876 0.4458 0.0489 Uiso 1.0000 . .
H H131 0.3214 0.5481 0.2611 0.0489 Uiso 1.0000 . .
H H133 0.1041 0.4759 0.2247 0.0491 Uiso 1.0000 . .
H H142 0.6552 0.4165 0.5154 0.0457 Uiso 1.0000 . .
H H143 0.7110 0.4711 0.3212 0.0458 Uiso 1.0000 . .
H H141 0.7362 0.3515 0.3460 0.0456 Uiso 1.0000 . .
H H121 0.3746 -0.0319 0.0515 0.0539 Uiso 1.0000 . .

loop_
_atom_site_aniso_label
_atom_site_aniso_U_11
_atom_site_aniso_U_22
_atom_site_aniso_U_33
_atom_site_aniso_U_12
_atom_site_aniso_U_13
_atom_site_aniso_U_23
O1 0.0310(7) 0.0222(6) 0.0214(6) -0.0072(5) 0.0082(5) -0.0002(5)
C2 0.0259(8) 0.0224(9) 0.0208(7) -0.0045(7) 0.0066(6) -0.0005(7)
O3 0.0270(6) 0.0202(7) 0.0199(6) -0.0045(5) 0.0047(5) -0.0001(5)
C4 0.0190(8) 0.0193(9) 0.0205(8) -0.0003(6) 0.0050(6) -0.0018(6)
C5 0.0233(8) 0.0199(9) 0.0215(8) -0.0012(7) 0.0069(6) -0.0017(7)
C6 0.0358(10) 0.0297(11) 0.0223(9) 0.0016(8) 0.0025(7) 0.0005(8)
C7 0.0276(9) 0.0248(10) 0.0340(10) 0.0003(8) 0.0153(8) 0.0019(8)
O8 0.0363(7) 0.0218(7) 0.0333(7) 0.0021(6) 0.0190(6) 0.0004(6)
C9 0.0284(9) 0.0196(9) 0.0312(9) 0.0013(7) 0.0124(7) 0.0023(7)
C10 0.0212(8) 0.0201(9) 0.0257(9) -0.0015(6) 0.0074(6) -0.0011(7)
C11 0.0344(10) 0.0236(9) 0.0349(10) 0.0002(8) 0.0176(8) 0.0011(8)
O12 0.0366(7) 0.0200(7) 0.0450(8) 0.0021(6) 0.0198(6) -0.0011(6)
C13 0.0327(10) 0.0243(10) 0.0354(10) -0.0004(8) 0.0141(8) -0.0007(8)
C14 0.0276(9) 0.0324(11) 0.0313(9) -0.0037(8) 0.0013(7) -0.0021(9)

loop_
_atom_type_symbol
_atom_type_scat_dispersion_real
_atom_type_scat_dispersion_imag
_atom_type_scat_source
C 0.0033 0.0016 'International Tables Vol C 4.2.6.8 and 6.1.1.4'
H 0.0000 0.0000 'International Tables Vol C 4.2.6.8 and 6.1.1.4'
O 0.0106 0.0060 'International Tables Vol C 4.2.6.8 and 6.1.1.4'

loop_
_geom_angle_atom_site_label_1
_geom_angle_atom_site_label_2
_geom_angle_atom_site_label_3
_geom_angle_site_symmetry_1
_geom_angle_site_symmetry_2
_geom_angle_site_symmetry_3
_geom_angle
_geom_angle_publ_flag
C2 O1 C5 . . . 109.06(12) no
O1 C2 O3 . . . 105.09(13) no
O1 C2 C13 . . . 107.90(14) no
O3 C2 C13 . . . 112.10(14) no
O1 C2 C14 . . . 110.45(13) no
O3 C2 C14 . . . 108.43(15) no
C13 C2 C14 . . . 112.62(16) no
C2 O3 C4 . . . 106.69(12) no
O3 C4 C5 . . . 102.17(13) no
O3 C4 C10 . . . 111.32(14) no
C5 C4 C10 . . . 115.19(14) no
O3 C4 H41 . . . 110.5 no
C5 C4 H41 . . . 108.0 no
C10 C4 H41 . . . 109.4 no
C4 C5 O1 . . . 102.36(13) no
C4 C5 C6 . . . 112.89(15) no
O1 C5 C6 . . . 109.89(15) no
C4 C5 C7 . . . 110.82(15) no
O1 C5 C7 . . . 107.33(13) no
C6 C5 C7 . . . 112.89(15) no
C5 C6 H63 . . . 109.1 no
C5 C6 H62 . . . 108.8 no
H63 C6 H62 . . . 110.3 no
C5 C6 H61 . . . 109.2 no
H63 C6 H61 . . . 109.3 no
H62 C6 H61 . . . 110.1 no
C5 C7 O8 . . . 111.05(14) no
C5 C7 H71 . . . 109.9 no
O8 C7 H71 . . . 107.2 no
C5 C7 H72 . . . 106.9 no
O8 C7 H72 . . . 111.1 no
H71 C7 H72 . . . 110.7 no
C7 O8 C9 . . . 109.94(14) no
O8 C9 C10 . . . 109.46(14) no
O8 C9 O12 . . . 107.37(15) no
C10 C9 O12 . . . 109.02(14) no
O8 C9 H91 . . . 109.8 no
C10 C9 H91 . . . 112.3 no
O12 C9 H91 . . . 108.7 no
C4 C10 C9 . . . 110.70(13) no
C4 C10 C11 . . . 111.73(15) no
C9 C10 C11 . . . 112.32(15) no
C4 C10 H101 . . . 106.2 no
C9 C10 H101 . . . 105.6 no
C11 C10 H101 . . . 110.0 no
C10 C11 H111 . . . 110.3 no
C10 C11 H112 . . . 109.1 no
H111 C11 H112 . . . 110.6 no
C10 C11 H113 . . . 110.2 no
H111 C11 H113 . . . 108.2 no
H112 C11 H113 . . . 108.4 no
C9 O12 H121 . . . 109.0 no
C2 C13 H132 . . . 108.4 no
C2 C13 H131 . . . 108.7 no
H132 C13 H131 . . . 108.6 no
C2 C13 H133 . . . 110.2 no
H132 C13 H133 . . . 110.5 no
H131 C13 H133 . . . 110.4 no
C2 C14 H142 . . . 109.3 no
C2 C14 H143 . . . 107.3 no
H142 C14 H143 . . . 110.6 no
C2 C14 H141 . . . 109.1 no
H142 C14 H141 . . . 110.1 no
H143 C14 H141 . . . 110.3 no

loop_
_geom_bond_atom_site_label_1
_geom_bond_atom_site_label_2
_geom_bond_site_symmetry_1
_geom_bond_site_symmetry_2
_geom_bond_distance
_geom_bond_publ_flag
O1 C2 . . 1.4553(19) no
O1 C5 . . 1.446(2) no
C2 O3 . . 1.426(2) no
C2 C13 . . 1.520(3) no
C2 C14 . . 1.510(2) no
O3 C4 . . 1.427(2) no
C4 C5 . . 1.533(2) no
C4 C10 . . 1.525(2) no
C4 H41 . . 0.987 no
C5 C6 . . 1.513(2) no
C5 C7 . . 1.532(2) no
C6 H63 . . 0.986 no
C6 H62 . . 0.965 no
C6 H61 . . 0.975 no
C7 O8 . . 1.423(2) no
C7 H71 . . 0.970 no
C7 H72 . . 0.996 no
O8 C9 . . 1.436(2) no
C9 C10 . . 1.524(2) no
C9 O12 . . 1.390(2) no
C9 H91 . . 1.003 no
C10 C11 . . 1.525(2) no
C10 H101 . . 0.978 no
C11 H111 . . 0.979 no
C11 H112 . . 0.987 no
C11 H113 . . 0.981 no
O12 H121 . . 0.855 no
C13 H132 . . 0.988 no
C13 H131 . . 0.982 no
C13 H133 . . 0.979 no
C14 H142 . . 0.978 no
C14 H143 . . 0.986 no
C14 H141 . . 0.984 no

loop_
_geom_hbond_atom_site_label_D
_geom_hbond_atom_site_label_H
_geom_hbond_atom_site_label_A
_geom_hbond_site_symmetry_D
_geom_hbond_site_symmetry_H
_geom_hbond_site_symmetry_A
_geom_hbond_distance_DH
_geom_hbond_distance_HA
_geom_hbond_distance_DA
_geom_hbond_angle_DHA
_geom_hbond_publ_flag
C6 H61 O12 . . 2_555 0.97 2.59 3.562(3) 173 no
O12 H121 O1 . . 2_645 0.86 1.93 2.786(3) 179 yes

loop_
_cod_related_entry_id
_cod_related_entry_database
_cod_related_entry_code
1 ChemSpider 24741780
